data_4314555
loop_
_publ_author_name
'Biplab Biswas'
'Sunita Salunke-Gawali'
'Thomas Weyherm\"uller'
'Vinzenz Bachler'
'Eckhard Bill'
'Phalguni Chaudhuri'

_publ_section_title
;
 Metal-Complexes As Ligands to Generate Asymmetric Homo- and
 Heterodinuclear MAIIIMBII Species: a Magneto-Structural and Spectroscopic
 Comparison of Imidazole-N versus Pyridine-N
;
_journal_name_full 'Inorganic Chemistry'
_journal_page_first 626
_journal_page_last 641
_journal_paper_doi 10.1021/ic9018426
_journal_volume 49
_journal_year 2010
_chemical_formula_moiety 'C20 H44 Fe2 N6 O5, C24 H39 Fe Mn N12 O3, 4 (Cl O4), 2 (C H4 O)'
_chemical_formula_sum 'C46 H91 Cl4 Fe3 Mn N18 O26'
_chemical_formula_weight 1676.66
_chemical_name_systematic
; 
 ? 
;
_space_group_IT_number 14
_symmetry_cell_setting monoclinic
_symmetry_space_group_name_Hall '-P 2ybc'
_symmetry_space_group_name_H-M 'P 1 21/c 1'
_atom_sites_solution_hydrogens geom
_atom_sites_solution_primary direct
_atom_sites_solution_secondary difmap
_audit_creation_method SHELXL-97
_cell_angle_alpha 90.00
_cell_angle_beta 95.943(4)
_cell_angle_gamma 90.00
_cell_formula_units_Z 4
_cell_length_a 16.5869(9)
_cell_length_b 11.5184(7)
_cell_length_c 36.430(2)
_cell_measurement_temperature 100(2)
_cell_volume 6922.7(7)
_computing_cell_refinement 'Bruker AXS Collect Software'
_computing_data_collection 'Bruker AXS Collect Software'
_computing_data_reduction 'Bruker AXS Collect Software'
_computing_structure_refinement 'SHELXL-97 (Sheldrick, 1997)'
_computing_structure_solution 'SHELXS-97 (Sheldrick, 1990)'
_diffrn_ambient_temperature 100(2)
_diffrn_measured_fraction_theta_full 0.998
_diffrn_measured_fraction_theta_max 0.998
_diffrn_measurement_device_type 'Bruker-Nonius Kappa-CCD'
_diffrn_measurement_method '1934 images at 0.5 deg. stepwise rotation in omega and phi, 25 sec./frame'
_diffrn_radiation_monochromator graphite
_diffrn_radiation_source 'rotating anode, 50 kV, 70 mA'
_diffrn_radiation_type MoK\a
_diffrn_radiation_wavelength 0.71073
_diffrn_reflns_av_R_equivalents 0.0866
_diffrn_reflns_av_sigmaI/netI 0.0482
_diffrn_reflns_limit_h_max 20
_diffrn_reflns_limit_h_min -20
_diffrn_reflns_limit_k_max 14
_diffrn_reflns_limit_k_min -14
_diffrn_reflns_limit_l_max 44
_diffrn_reflns_limit_l_min -44
_diffrn_reflns_number 118418
_diffrn_reflns_theta_full 26.00
_diffrn_reflns_theta_max 26.00
_diffrn_reflns_theta_min 3.02
_exptl_absorpt_coefficient_mu 1.039
_exptl_absorpt_correction_T_max 0.885
_exptl_absorpt_correction_T_min 0.678
_exptl_absorpt_correction_type multi-scan
_exptl_absorpt_process_details 'SADABS 2006/1, Bruker AXS (2006)'
_exptl_crystal_colour red
_exptl_crystal_density_diffrn 1.609
_exptl_crystal_density_method 'not measured'
_exptl_crystal_description 'transparent parallelepiped'
_exptl_crystal_F_000 3488
_exptl_crystal_size_max 0.37
_exptl_crystal_size_mid 0.28
_exptl_crystal_size_min 0.13
_refine_diff_density_max 0.879
_refine_diff_density_min -0.660
_refine_diff_density_rms 0.089
_refine_ls_extinction_method none
_refine_ls_goodness_of_fit_ref 1.033
_refine_ls_hydrogen_treatment constr
_refine_ls_matrix_type full
_refine_ls_number_parameters 939
_refine_ls_number_reflns 13579
_refine_ls_number_restraints 101
_refine_ls_restrained_S_all 1.030
_refine_ls_R_factor_all 0.0768
_refine_ls_R_factor_gt 0.0503
_refine_ls_shift/su_max 0.001
_refine_ls_shift/su_mean 0.000
_refine_ls_structure_factor_coef Fsqd
_refine_ls_weighting_details 'calc w=1/[\s^2^(Fo^2^)+(0.0434P)^2^+18.4072P] where P=(Fo^2^+2Fc^2^)/3'
_refine_ls_weighting_scheme calc
_refine_ls_wR_factor_gt 0.1122
_refine_ls_wR_factor_ref 0.1282
_reflns_number_gt 10074
_reflns_number_total 13579
_reflns_threshold_expression >2sigma(I)
_cod_data_source_file ic9018426_si_001_07.cif
_cod_data_source_block 05b
_cod_depositor_comments
;
The following automatic conversions were performed:

'_exptl_absorpt_correction_type' value 'Multi-Scan' changed to
'multi-scan' according to the built-in table from CIF Core dictionary
named 'cif_core.dic' version 2.4.1 from 2010-06-29.

Automatic conversion script
Id: cif_fix_values 1646 2011-03-28 12:23:43Z adriana 
;
_cod_database_code 4314555

loop_
_symmetry_equiv_pos_as_xyz
'x, y, z'
'-x, y+1/2, -z+1/2'
'-x, -y, -z'
'x, -y-1/2, z-1/2'

loop_
_atom_site_label
_atom_site_type_symbol
_atom_site_fract_x
_atom_site_fract_y
_atom_site_fract_z
_atom_site_U_iso_or_equiv
_atom_site_adp_type
_atom_site_occupancy
_atom_site_symmetry_multiplicity
_atom_site_calc_flag
_atom_site_refinement_flags
_atom_site_disorder_assembly
_atom_site_disorder_group
Fe1 Fe 1.00049(3) 0.67408(4) 0.394333(14) 0.02265(12) Uani 1 1 d . . .
Mn1 Mn 0.79687(3) 0.65015(5) 0.343030(14) 0.02417(13) Uani 1 1 d . . .
N1 N 1.12198(18) 0.6760(3) 0.37591(8) 0.0264(7) Uani 1 1 d . . .
C2 C 1.1615(3) 0.5694(4) 0.39182(12) 0.0434(11) Uani 1 1 d . . .
H2A H 1.1381 0.5010 0.3781 0.052 Uiso 1 1 calc R . .
H2B H 1.2200 0.5722 0.3887 0.052 Uiso 1 1 calc R . .
C3 C 1.1515(3) 0.5551(4) 0.43135(13) 0.0499(12) Uani 1 1 d . . .
H3A H 1.1652 0.4742 0.4388 0.060 Uiso 1 1 calc R . .
H3B H 1.1901 0.6071 0.4459 0.060 Uiso 1 1 calc R . .
N4 N 1.06920(19) 0.5809(3) 0.44014(9) 0.0311(7) Uani 1 1 d . . .
C5 C 1.0673(3) 0.6626(4) 0.47183(12) 0.0455(11) Uani 1 1 d . . .
H5A H 1.0115 0.6659 0.4792 0.055 Uiso 1 1 calc R . .
H5B H 1.1033 0.6329 0.4931 0.055 Uiso 1 1 calc R . .
C6 C 1.0930(3) 0.7792(4) 0.46277(11) 0.0394(10) Uani 1 1 d . . .
H6A H 1.1526 0.7798 0.4623 0.047 Uiso 1 1 calc R . .
H6B H 1.0796 0.8335 0.4823 0.047 Uiso 1 1 calc R . .
N7 N 1.05457(17) 0.8196(3) 0.42707(8) 0.0254(7) Uani 1 1 d . . .
C8 C 1.1142(2) 0.8689(3) 0.40347(12) 0.0368(10) Uani 1 1 d . . .
H8A H 1.0848 0.9084 0.3820 0.044 Uiso 1 1 calc R . .
H8B H 1.1479 0.9276 0.4178 0.044 Uiso 1 1 calc R . .
C9 C 1.1672(3) 0.7793(4) 0.39031(13) 0.0403(10) Uani 1 1 d . . .
H9A H 1.2075 0.7557 0.4109 0.048 Uiso 1 1 calc R . .
H9B H 1.1969 0.8125 0.3706 0.048 Uiso 1 1 calc R . .
C10 C 1.1161(3) 0.6704(4) 0.33536(11) 0.0399(10) Uani 1 1 d . . .
H10A H 1.0910 0.7417 0.3249 0.060 Uiso 1 1 calc R . .
H10B H 1.0829 0.6035 0.3267 0.060 Uiso 1 1 calc R . .
H10C H 1.1705 0.6622 0.3274 0.060 Uiso 1 1 calc R . .
C11 C 1.0270(3) 0.4738(4) 0.44891(13) 0.0429(11) Uani 1 1 d . . .
H11A H 1.0581 0.4341 0.4695 0.064 Uiso 1 1 calc R . .
H11B H 1.0217 0.4228 0.4273 0.064 Uiso 1 1 calc R . .
H11C H 0.9730 0.4932 0.4558 0.064 Uiso 1 1 calc R . .
C12 C 0.9934(2) 0.9097(3) 0.43230(12) 0.0345(9) Uani 1 1 d . . .
H12A H 0.9526 0.8782 0.4472 0.052 Uiso 1 1 calc R . .
H12B H 0.9671 0.9341 0.4082 0.052 Uiso 1 1 calc R . .
H12C H 1.0199 0.9767 0.4450 0.052 Uiso 1 1 calc R . .
O21 O 0.90851(15) 0.6714(2) 0.42366(7) 0.0338(6) Uani 1 1 d . . .
N22 N 0.83393(19) 0.6647(3) 0.40578(8) 0.0277(7) Uani 1 1 d . . .
C23 C 0.7764(2) 0.6614(3) 0.42664(10) 0.0259(8) Uani 1 1 d . . .
H23 H 0.7855 0.6623 0.4528 0.031 Uiso 1 1 calc R . .
C24 C 0.6967(2) 0.6563(3) 0.40698(9) 0.0235(8) Uani 1 1 d . . .
N25 N 0.62540(18) 0.6571(2) 0.42154(8) 0.0236(6) Uani 1 1 d . . .
C26 C 0.5656(2) 0.6531(3) 0.39275(10) 0.0250(8) Uani 1 1 d . . .
H26 H 0.5088 0.6525 0.3944 0.030 Uiso 1 1 calc R . .
C27 C 0.6031(2) 0.6501(3) 0.36138(10) 0.0293(8) Uani 1 1 d . . .
H27 H 0.5766 0.6467 0.3370 0.035 Uiso 1 1 calc R . .
N28 N 0.68510(19) 0.6528(3) 0.37047(8) 0.0275(7) Uani 1 1 d . . .
C29 C 0.6132(2) 0.6565(3) 0.46070(10) 0.0267(8) Uani 1 1 d . . .
H29A H 0.6099 0.5761 0.4692 0.040 Uiso 1 1 calc R . .
H29B H 0.5628 0.6973 0.4643 0.040 Uiso 1 1 calc R . .
H29C H 0.6589 0.6956 0.4748 0.040 Uiso 1 1 calc R . .
O31 O 0.96720(16) 0.7859(2) 0.35652(8) 0.0366(7) Uani 1 1 d . . .
N32 N 0.89647(19) 0.7760(3) 0.33551(9) 0.0313(7) Uani 1 1 d . . .
C33 C 0.8890(2) 0.8386(3) 0.30609(10) 0.0303(8) Uani 1 1 d . . .
H33 H 0.9319 0.8846 0.2985 0.036 Uiso 1 1 calc R . .
C34 C 0.8105(2) 0.8327(3) 0.28587(10) 0.0281(8) Uani 1 1 d . . .
N35 N 0.7856(2) 0.8886(3) 0.25421(8) 0.0302(7) Uani 1 1 d . . .
C36 C 0.7057(2) 0.8619(3) 0.24564(11) 0.0332(9) Uani 1 1 d . . .
H36 H 0.6714 0.8889 0.2249 0.040 Uiso 1 1 calc R . .
C37 C 0.6849(3) 0.7896(4) 0.27225(11) 0.0353(9) Uani 1 1 d . . .
H37 H 0.6328 0.7560 0.2731 0.042 Uiso 1 1 calc R . .
N38 N 0.7505(2) 0.7720(3) 0.29785(9) 0.0303(7) Uani 1 1 d . . .
C39 C 0.8355(3) 0.9573(4) 0.23194(11) 0.0352(9) Uani 1 1 d . . .
H39A H 0.8722 1.0063 0.2481 0.053 Uiso 1 1 calc R . .
H39B H 0.8006 1.0064 0.2150 0.053 Uiso 1 1 calc R . .
H39C H 0.8673 0.9055 0.2177 0.053 Uiso 1 1 calc R . .
O41 O 0.98269(17) 0.5300(2) 0.36695(8) 0.0377(7) Uani 1 1 d . . .
N42 N 0.9119(2) 0.5259(3) 0.34547(9) 0.0338(8) Uani 1 1 d . . .
C43 C 0.9098(2) 0.4524(3) 0.31841(10) 0.0283(8) Uani 1 1 d . . .
H43 H 0.9550 0.4065 0.3134 0.034 Uiso 1 1 calc R . .
C44 C 0.8331(2) 0.4473(3) 0.29685(10) 0.0285(8) Uani 1 1 d . . .
N45 N 0.8125(2) 0.3816(3) 0.26661(9) 0.0342(8) Uani 1 1 d . . .
C46 C 0.7333(3) 0.4022(4) 0.25557(12) 0.0400(10) Uani 1 1 d . . .
H46 H 0.7022 0.3683 0.2349 0.048 Uiso 1 1 calc R . .
C47 C 0.7068(3) 0.4799(4) 0.27938(11) 0.0381(10) Uani 1 1 d . . .
H47 H 0.6534 0.5105 0.2782 0.046 Uiso 1 1 calc R . .
N48 N 0.7692(2) 0.5071(3) 0.30532(8) 0.0302(7) Uani 1 1 d . . .
C49 C 0.8665(3) 0.3096(4) 0.24724(12) 0.0468(12) Uani 1 1 d . . .
H49A H 0.8916 0.3570 0.2292 0.070 Uiso 1 1 calc R . .
H49B H 0.8354 0.2465 0.2345 0.070 Uiso 1 1 calc R . .
H49C H 0.9088 0.2768 0.2650 0.070 Uiso 1 1 calc R . .
Fe2 Fe 0.63403(3) 0.14939(4) 0.379082(13) 0.01999(11) Uani 1 1 d . . .
Fe3 Fe 0.44613(3) 0.15346(4) 0.381383(13) 0.01966(11) Uani 1 1 d . . .
N51 N 0.74612(18) 0.1300(3) 0.35052(8) 0.0262(7) Uani 1 1 d . . .
C52 C 0.8031(2) 0.2247(4) 0.36245(12) 0.0398(10) Uani 1 1 d . . .
H52A H 0.8272 0.2549 0.3406 0.048 Uiso 1 1 calc R . .
H52B H 0.8476 0.1925 0.3797 0.048 Uiso 1 1 calc R . .
C53 C 0.7652(3) 0.3224(4) 0.38080(12) 0.0366(10) Uani 1 1 d . . .
H53A H 0.8082 0.3719 0.3935 0.044 Uiso 1 1 calc R . .
H53B H 0.7335 0.3703 0.3619 0.044 Uiso 1 1 calc R . .
N54 N 0.71163(17) 0.2809(2) 0.40776(8) 0.0228(6) Uani 1 1 d . . .
C55 C 0.7575(2) 0.2289(3) 0.44097(10) 0.0318(9) Uani 1 1 d . . .
H55A H 0.8146 0.2173 0.4362 0.038 Uiso 1 1 calc R . .
H55B H 0.7569 0.2832 0.4620 0.038 Uiso 1 1 calc R . .
C56 C 0.7227(3) 0.1163(3) 0.45088(11) 0.0346(9) Uani 1 1 d . . .
H56A H 0.6711 0.1300 0.4616 0.041 Uiso 1 1 calc R . .
H56B H 0.7606 0.0774 0.4698 0.041 Uiso 1 1 calc R . .
N57 N 0.70772(17) 0.0396(2) 0.41825(8) 0.0230(6) Uani 1 1 d . . .
C58 C 0.7834(2) 0.0012(4) 0.40336(11) 0.0358(9) Uani 1 1 d . . .
H58A H 0.8297 0.0456 0.4156 0.043 Uiso 1 1 calc R . .
H58B H 0.7926 -0.0820 0.4093 0.043 Uiso 1 1 calc R . .
C59 C 0.7803(3) 0.0174(4) 0.36301(11) 0.0386(10) Uani 1 1 d . . .
H59A H 0.8359 0.0107 0.3556 0.046 Uiso 1 1 calc R . .
H59B H 0.7472 -0.0454 0.3505 0.046 Uiso 1 1 calc R . .
C60 C 0.7297(3) 0.1287(4) 0.30978(10) 0.0426(11) Uani 1 1 d . . .
H60A H 0.7805 0.1158 0.2988 0.064 Uiso 1 1 calc R . .
H60B H 0.7064 0.2033 0.3013 0.064 Uiso 1 1 calc R . .
H60C H 0.6915 0.0661 0.3023 0.064 Uiso 1 1 calc R . .
C61 C 0.6630(2) 0.3779(3) 0.41954(12) 0.0344(9) Uani 1 1 d . . .
H61A H 0.6987 0.4347 0.4331 0.052 Uiso 1 1 calc R . .
H61B H 0.6236 0.3487 0.4356 0.052 Uiso 1 1 calc R . .
H61C H 0.6342 0.4152 0.3978 0.052 Uiso 1 1 calc R . .
C62 C 0.6612(2) -0.0611(3) 0.42851(12) 0.0356(10) Uani 1 1 d . . .
H62A H 0.6519 -0.1136 0.4073 0.053 Uiso 1 1 calc R . .
H62B H 0.6091 -0.0351 0.4360 0.053 Uiso 1 1 calc R . .
H62C H 0.6916 -0.1019 0.4491 0.053 Uiso 1 1 calc R . .
N71 N 0.31730(18) 0.1392(3) 0.35637(8) 0.0264(7) Uani 1 1 d . . .
C72 C 0.2873(2) 0.2596(3) 0.35466(10) 0.0316(9) Uani 1 1 d . . .
H72A H 0.2280 0.2595 0.3476 0.038 Uiso 1 1 calc R . .
H72B H 0.3132 0.3026 0.3355 0.038 Uiso 1 1 calc R . .
C73 C 0.3054(2) 0.3201(4) 0.39129(11) 0.0337(9) Uani 1 1 d . . .
H73A H 0.2950 0.4044 0.3881 0.040 Uiso 1 1 calc R . .
H73B H 0.2692 0.2898 0.4090 0.040 Uiso 1 1 calc R . .
N74 N 0.39170(18) 0.3015(3) 0.40636(8) 0.0253(7) Uani 1 1 d . . .
C75 C 0.3974(2) 0.2675(4) 0.44576(10) 0.0324(9) Uani 1 1 d . . .
H75A H 0.3688 0.3257 0.4597 0.039 Uiso 1 1 calc R . .
H75B H 0.4550 0.2664 0.4560 0.039 Uiso 1 1 calc R . .
C76 C 0.3610(2) 0.1509(4) 0.45037(10) 0.0316(9) Uani 1 1 d . . .
H76A H 0.3738 0.1250 0.4762 0.038 Uiso 1 1 calc R . .
H76B H 0.3013 0.1565 0.4453 0.038 Uiso 1 1 calc R . .
N77 N 0.39156(17) 0.0635(3) 0.42526(8) 0.0254(7) Uani 1 1 d . . .
C78 C 0.3239(2) -0.0061(4) 0.40623(11) 0.0323(9) Uani 1 1 d . . .
H78A H 0.2917 -0.0408 0.4249 0.039 Uiso 1 1 calc R . .
H78B H 0.3466 -0.0703 0.3924 0.039 Uiso 1 1 calc R . .
C79 C 0.2695(2) 0.0669(4) 0.38010(11) 0.0341(9) Uani 1 1 d . . .
H79A H 0.2324 0.0159 0.3643 0.041 Uiso 1 1 calc R . .
H79B H 0.2362 0.1179 0.3943 0.041 Uiso 1 1 calc R . .
C80 C 0.3100(2) 0.0901(4) 0.31852(10) 0.0332(9) Uani 1 1 d . . .
H80A H 0.2537 0.0966 0.3075 0.050 Uiso 1 1 calc R . .
H80B H 0.3260 0.0082 0.3196 0.050 Uiso 1 1 calc R . .
H80C H 0.3455 0.1330 0.3034 0.050 Uiso 1 1 calc R . .
C81 C 0.4385(2) 0.4095(3) 0.40284(12) 0.0343(9) Uani 1 1 d . . .
H81A H 0.4160 0.4713 0.4172 0.051 Uiso 1 1 calc R . .
H81B H 0.4351 0.4324 0.3768 0.051 Uiso 1 1 calc R . .
H81C H 0.4953 0.3963 0.4122 0.051 Uiso 1 1 calc R . .
C82 C 0.4499(2) -0.0152(4) 0.44619(11) 0.0326(9) Uani 1 1 d . . .
H82A H 0.4947 0.0304 0.4586 0.049 Uiso 1 1 calc R . .
H82B H 0.4713 -0.0705 0.4292 0.049 Uiso 1 1 calc R . .
H82C H 0.4225 -0.0576 0.4647 0.049 Uiso 1 1 calc R . .
O90 O 0.54711(14) 0.16544(19) 0.40399(6) 0.0196(5) Uani 1 1 d . . .
O91 O 0.59505(15) 0.0077(2) 0.34937(7) 0.0295(6) Uani 1 1 d . . .
C92 C 0.5273(2) -0.0410(3) 0.34724(10) 0.0284(8) Uani 1 1 d . . .
H92 H 0.5246 -0.1169 0.3370 0.034 Uiso 1 1 calc R . .
O93 O 0.46328(15) -0.0014(2) 0.35703(7) 0.0276(6) Uani 1 1 d . . .
O95 O 0.59801(15) 0.2666(2) 0.33916(7) 0.0303(6) Uani 1 1 d . . .
C96 C 0.5275(2) 0.2921(3) 0.32699(10) 0.0301(9) Uani 1 1 d . . .
H96 H 0.5220 0.3510 0.3086 0.036 Uiso 1 1 calc R . .
O97 O 0.46306(15) 0.2497(2) 0.33597(7) 0.0268(6) Uani 1 1 d . . .
Cl10 Cl 0.15176(10) 0.17841(15) 0.48295(4) 0.0261(3) Uani 0.863(4) 1 d PD A 1
O101 O 0.1616(2) 0.1070(4) 0.45173(11) 0.0558(13) Uani 0.863(4) 1 d PD A 1
O102 O 0.1794(2) 0.1184(3) 0.51602(10) 0.0507(11) Uani 0.863(4) 1 d PD A 1
O103 O 0.1971(2) 0.2835(3) 0.48064(11) 0.0397(10) Uani 0.863(4) 1 d PD A 1
O104 O 0.0673(2) 0.2060(5) 0.48335(14) 0.0365(8) Uani 0.863(4) 1 d PD A 1
Cl20 Cl 0.34882(9) 0.66466(18) 0.31853(5) 0.0345(4) Uani 0.793(3) 1 d PD B 1
O201 O 0.4335(2) 0.6745(5) 0.32970(14) 0.0730(15) Uani 0.793(3) 1 d PD B 1
O202 O 0.3173(3) 0.5660(4) 0.33600(12) 0.0608(12) Uani 0.793(3) 1 d PD B 1
O203 O 0.3092(2) 0.7678(3) 0.32808(11) 0.0448(10) Uani 0.793(3) 1 d PD B 1
O204 O 0.3354(3) 0.6458(4) 0.27944(9) 0.0499(11) Uani 0.793(3) 1 d PD B 1
Cl15 Cl 0.1518(7) 0.1738(10) 0.4743(3) 0.0261(3) Uani 0.137(4) 1 d PD A 2
O106 O 0.1472(13) 0.175(2) 0.4353(3) 0.0558(13) Uani 0.137(4) 1 d PD A 2
O107 O 0.1777(12) 0.0635(13) 0.4886(6) 0.0507(11) Uani 0.137(4) 1 d PD A 2
O108 O 0.2083(15) 0.2598(17) 0.4891(7) 0.0397(10) Uani 0.137(4) 1 d PD A 2
O109 O 0.0732(11) 0.198(3) 0.4858(8) 0.0365(8) Uani 0.137(4) 1 d PD A 2
Cl25 Cl 0.3698(4) 0.6572(8) 0.3161(2) 0.0345(4) Uani 0.207(3) 1 d PD B 2
O206 O 0.4260(7) 0.7369(12) 0.3038(4) 0.0730(15) Uani 0.207(3) 1 d PD B 2
O207 O 0.3446(9) 0.6891(12) 0.3511(3) 0.0608(12) Uani 0.207(3) 1 d PD B 2
O208 O 0.3008(6) 0.6482(13) 0.2894(3) 0.0448(10) Uani 0.207(3) 1 d PD B 2
O209 O 0.4081(8) 0.5454(9) 0.3209(3) 0.0499(11) Uani 0.207(3) 1 d PD B 2
Cl30 Cl 0.36940(5) 0.68480(8) 0.47218(2) 0.0288(2) Uani 1 1 d D . .
O301 O 0.3441(2) 0.5705(3) 0.47918(10) 0.0637(10) Uani 1 1 d D . .
O302 O 0.43056(17) 0.7229(3) 0.49989(8) 0.0576(10) Uani 1 1 d D . .
O303 O 0.40046(19) 0.6893(3) 0.43707(7) 0.0449(8) Uani 1 1 d D . .
O304 O 0.30169(15) 0.7617(2) 0.47205(8) 0.0371(7) Uani 1 1 d D . .
Cl40 Cl 1.04656(8) 0.11489(11) 0.29219(4) 0.0583(3) Uani 1 1 d . . .
O404 O 1.0941(2) 0.0347(4) 0.31449(12) 0.0776(12) Uani 1 1 d . . .
O403 O 0.9617(2) 0.1052(4) 0.30050(13) 0.0851(14) Uani 1 1 d . . .
O402 O 1.0691(3) 0.2281(4) 0.30072(14) 0.0929(15) Uani 1 1 d . . .
O401 O 1.0478(5) 0.0888(6) 0.25492(14) 0.150(3) Uani 1 1 d . . .
O500 O -0.03574(18) 0.2009(3) 0.41690(9) 0.0502(8) Uani 1 1 d . . .
H500 H -0.0059 0.1962 0.4369 0.075 Uiso 1 1 calc R . .
C501 C 0.0121(3) 0.2023(5) 0.38774(14) 0.0574(13) Uani 1 1 d . . .
H50A H 0.0216 0.2827 0.3806 0.086 Uiso 1 1 calc R . .
H50B H -0.0157 0.1605 0.3667 0.086 Uiso 1 1 calc R . .
H50C H 0.0641 0.1645 0.3954 0.086 Uiso 1 1 calc R . .
O600 O 0.5222(3) 0.5643(6) 0.27570(12) 0.0733(17) Uani 0.793(3) 1 d PD B 1
H600 H 0.4859 0.5987 0.2860 0.110 Uiso 0.793(3) 1 calc PR B 1
C601 C 0.4934(7) 0.5377(11) 0.2397(2) 0.062(3) Uani 0.793(3) 1 d PD B 1
H60D H 0.4708 0.6077 0.2273 0.093 Uiso 0.793(3) 1 calc PR B 1
H60E H 0.4511 0.4783 0.2397 0.093 Uiso 0.793(3) 1 calc PR B 1
H60F H 0.5380 0.5082 0.2267 0.093 Uiso 0.793(3) 1 calc PR B 1
O605 O 0.5245(12) 0.640(2) 0.2612(5) 0.0733(17) Uani 0.207(3) 1 d PD B 2
H605 H 0.4837 0.6549 0.2723 0.110 Uiso 0.207(3) 1 calc PR B 2
C606 C 0.505(4) 0.554(4) 0.2352(12) 0.062(3) Uani 0.207(3) 1 d PD B 2
H60G H 0.5218 0.4785 0.2457 0.093 Uiso 0.207(3) 1 calc PR B 2
H60H H 0.5335 0.5693 0.2134 0.093 Uiso 0.207(3) 1 calc PR B 2
H60I H 0.4466 0.5542 0.2282 0.093 Uiso 0.207(3) 1 calc PR B 2

loop_
_atom_site_aniso_label
_atom_site_aniso_U_11
_atom_site_aniso_U_22
_atom_site_aniso_U_33
_atom_site_aniso_U_23
_atom_site_aniso_U_13
_atom_site_aniso_U_12
Fe1 0.0247(3) 0.0230(3) 0.0207(3) 0.0011(2) 0.0045(2) -0.0016(2)
Mn1 0.0294(3) 0.0257(3) 0.0181(3) -0.0012(2) 0.0055(2) -0.0022(2)
N1 0.0323(17) 0.0270(17) 0.0216(16) 0.0010(13) 0.0104(13) 0.0025(13)
C2 0.050(3) 0.046(3) 0.037(2) 0.008(2) 0.016(2) 0.024(2)
C3 0.046(3) 0.049(3) 0.059(3) 0.029(2) 0.019(2) 0.018(2)
N4 0.0368(18) 0.0292(18) 0.0282(17) 0.0098(14) 0.0086(14) 0.0013(14)
C5 0.058(3) 0.053(3) 0.025(2) 0.002(2) 0.0033(19) 0.003(2)
C6 0.046(2) 0.045(3) 0.026(2) -0.0066(18) 0.0006(18) 0.011(2)
N7 0.0232(15) 0.0253(16) 0.0285(17) -0.0041(13) 0.0071(12) 0.0013(13)
C8 0.037(2) 0.028(2) 0.048(3) -0.0036(18) 0.0190(19) -0.0118(17)
C9 0.037(2) 0.041(2) 0.047(3) -0.009(2) 0.0218(19) -0.0089(19)
C10 0.043(2) 0.055(3) 0.023(2) 0.0032(19) 0.0113(17) 0.005(2)
C11 0.054(3) 0.033(2) 0.044(3) 0.0138(19) 0.015(2) 0.002(2)
C12 0.032(2) 0.025(2) 0.048(3) -0.0062(18) 0.0132(18) 0.0025(17)
O21 0.0256(14) 0.0447(17) 0.0310(15) -0.0009(12) 0.0028(11) -0.0047(12)
N22 0.0315(17) 0.0253(17) 0.0266(17) -0.0033(13) 0.0045(13) -0.0040(13)
C23 0.0306(19) 0.0248(19) 0.0240(19) -0.0067(15) 0.0104(15) -0.0050(15)
C24 0.036(2) 0.0146(17) 0.0213(18) -0.0037(14) 0.0104(15) -0.0025(15)
N25 0.0307(16) 0.0186(15) 0.0226(15) -0.0005(12) 0.0086(12) -0.0018(12)
C26 0.0268(18) 0.0250(19) 0.0238(18) 0.0002(15) 0.0049(14) 0.0004(15)
C27 0.031(2) 0.032(2) 0.0247(19) 0.0015(16) 0.0013(15) 0.0005(17)
N28 0.0354(17) 0.0262(16) 0.0215(16) -0.0013(13) 0.0068(13) -0.0035(14)
C29 0.0309(19) 0.029(2) 0.0215(18) -0.0009(15) 0.0091(15) -0.0014(16)
O31 0.0316(15) 0.0409(17) 0.0356(16) 0.0076(13) -0.0052(12) -0.0032(13)
N32 0.0285(17) 0.0331(18) 0.0320(18) -0.0014(15) 0.0026(14) 0.0000(14)
C33 0.035(2) 0.030(2) 0.026(2) 0.0023(16) 0.0046(16) 0.0050(17)
C34 0.039(2) 0.0246(19) 0.0210(19) 0.0006(15) 0.0051(16) 0.0056(16)
N35 0.0404(19) 0.0277(17) 0.0228(16) 0.0035(13) 0.0046(14) 0.0047(14)
C36 0.037(2) 0.036(2) 0.026(2) -0.0005(17) 0.0004(16) 0.0061(18)
C37 0.036(2) 0.035(2) 0.034(2) -0.0040(18) 0.0015(17) -0.0020(18)
N38 0.0378(18) 0.0282(17) 0.0253(17) 0.0003(13) 0.0043(14) -0.0012(14)
C39 0.045(2) 0.034(2) 0.027(2) 0.0129(17) 0.0083(17) 0.0049(19)
O41 0.0358(16) 0.0368(16) 0.0396(17) -0.0021(13) -0.0009(13) -0.0016(13)
N42 0.0359(18) 0.0334(19) 0.0329(18) 0.0086(15) 0.0069(14) -0.0045(15)
C43 0.041(2) 0.0235(19) 0.0216(19) -0.0019(15) 0.0073(16) -0.0069(16)
C44 0.045(2) 0.0218(19) 0.0193(18) 0.0008(15) 0.0063(16) -0.0055(17)
N45 0.055(2) 0.0255(17) 0.0226(17) -0.0045(13) 0.0040(15) -0.0007(15)
C46 0.054(3) 0.032(2) 0.031(2) 0.0003(18) -0.0081(19) -0.004(2)
C47 0.044(2) 0.033(2) 0.036(2) 0.0020(18) -0.0008(19) -0.0023(19)
N48 0.0433(19) 0.0256(17) 0.0221(16) -0.0009(13) 0.0058(14) -0.0035(14)
C49 0.065(3) 0.042(3) 0.034(2) -0.019(2) 0.007(2) 0.003(2)
Fe2 0.0211(2) 0.0199(2) 0.0193(2) 0.0006(2) 0.00393(19) 0.0002(2)
Fe3 0.0208(2) 0.0209(3) 0.0176(2) 0.00047(19) 0.00344(18) 0.0003(2)
N51 0.0277(16) 0.0298(17) 0.0217(16) -0.0008(13) 0.0052(12) 0.0001(13)
C52 0.033(2) 0.045(3) 0.045(3) -0.001(2) 0.0160(19) -0.0081(19)
C53 0.039(2) 0.037(2) 0.035(2) 0.0038(18) 0.0114(18) -0.0137(18)
N54 0.0252(15) 0.0190(15) 0.0243(16) 0.0027(12) 0.0029(12) -0.0001(12)
C55 0.039(2) 0.031(2) 0.025(2) -0.0037(16) -0.0020(16) 0.0003(17)
C56 0.047(2) 0.030(2) 0.025(2) 0.0039(16) -0.0016(17) 0.0014(18)
N57 0.0252(15) 0.0181(15) 0.0262(16) 0.0006(12) 0.0042(12) 0.0023(12)
C58 0.033(2) 0.037(2) 0.038(2) 0.0055(18) 0.0090(17) 0.0155(18)
C59 0.041(2) 0.038(2) 0.039(2) -0.0019(19) 0.0124(19) 0.0160(19)
C60 0.034(2) 0.075(3) 0.020(2) -0.004(2) 0.0115(16) 0.001(2)
C61 0.032(2) 0.022(2) 0.049(3) -0.0069(17) -0.0006(18) -0.0014(16)
C62 0.030(2) 0.027(2) 0.050(3) 0.0109(18) 0.0051(18) 0.0039(17)
N71 0.0278(16) 0.0353(18) 0.0162(15) 0.0021(13) 0.0028(12) -0.0013(14)
C72 0.028(2) 0.040(2) 0.026(2) 0.0025(17) 0.0000(15) 0.0074(17)
C73 0.027(2) 0.038(2) 0.036(2) -0.0014(18) 0.0017(16) 0.0082(17)
N74 0.0253(16) 0.0281(16) 0.0229(16) -0.0012(13) 0.0042(12) 0.0045(13)
C75 0.033(2) 0.043(2) 0.022(2) -0.0071(17) 0.0060(16) 0.0025(18)
C76 0.030(2) 0.048(2) 0.0176(18) 0.0059(17) 0.0055(15) 0.0019(18)
N77 0.0240(15) 0.0296(17) 0.0230(16) 0.0026(13) 0.0049(12) -0.0033(13)
C78 0.026(2) 0.038(2) 0.032(2) 0.0118(18) 0.0029(16) -0.0121(17)
C79 0.027(2) 0.047(2) 0.029(2) 0.0037(18) 0.0020(16) -0.0126(18)
C80 0.034(2) 0.045(2) 0.0204(19) -0.0035(17) 0.0000(16) -0.0041(18)
C81 0.035(2) 0.024(2) 0.045(2) -0.0046(17) 0.0070(18) 0.0019(17)
C82 0.031(2) 0.038(2) 0.029(2) 0.0105(17) 0.0032(16) -0.0048(17)
O90 0.0236(12) 0.0183(12) 0.0174(12) 0.0011(9) 0.0046(9) 0.0019(10)
O91 0.0260(14) 0.0322(15) 0.0305(14) -0.0122(11) 0.0046(11) -0.0001(11)
C92 0.036(2) 0.0231(19) 0.026(2) -0.0065(15) 0.0020(16) 0.0012(17)
O93 0.0286(14) 0.0251(13) 0.0290(14) -0.0061(11) 0.0026(11) -0.0028(11)
O95 0.0258(14) 0.0383(15) 0.0272(14) 0.0119(12) 0.0049(11) -0.0013(12)
C96 0.033(2) 0.035(2) 0.0223(19) 0.0131(16) 0.0033(16) 0.0015(17)
O97 0.0273(13) 0.0298(14) 0.0233(13) 0.0063(11) 0.0036(10) 0.0006(11)
Cl10 0.0243(4) 0.0292(5) 0.0252(8) -0.0055(6) 0.0041(6) 0.0012(4)
O101 0.0362(19) 0.075(3) 0.059(3) -0.046(2) 0.0214(18) -0.012(2)
O102 0.048(2) 0.052(2) 0.051(2) 0.0246(19) -0.0037(18) 0.0118(18)
O103 0.047(2) 0.032(2) 0.042(2) 0.0026(16) 0.0095(16) -0.0072(17)
O104 0.0270(15) 0.055(2) 0.0283(16) -0.0015(14) 0.0053(12) 0.0098(14)
Cl20 0.0213(9) 0.0526(7) 0.0297(6) 0.0004(5) 0.0029(6) 0.0037(7)
O201 0.027(2) 0.111(4) 0.078(4) -0.019(3) -0.006(2) 0.000(2)
O202 0.067(3) 0.062(3) 0.056(3) 0.023(2) 0.017(2) 0.009(2)
O203 0.043(2) 0.046(2) 0.048(2) -0.0053(18) 0.0172(17) 0.0050(18)
O204 0.076(3) 0.049(2) 0.0232(19) 0.0006(17) -0.0006(18) 0.003(2)
Cl15 0.0243(4) 0.0292(5) 0.0252(8) -0.0055(6) 0.0041(6) 0.0012(4)
O106 0.0362(19) 0.075(3) 0.059(3) -0.046(2) 0.0214(18) -0.012(2)
O107 0.048(2) 0.052(2) 0.051(2) 0.0246(19) -0.0037(18) 0.0118(18)
O108 0.047(2) 0.032(2) 0.042(2) 0.0026(16) 0.0095(16) -0.0072(17)
O109 0.0270(15) 0.055(2) 0.0283(16) -0.0015(14) 0.0053(12) 0.0098(14)
Cl25 0.0213(9) 0.0526(7) 0.0297(6) 0.0004(5) 0.0029(6) 0.0037(7)
O206 0.027(2) 0.111(4) 0.078(4) -0.019(3) -0.006(2) 0.000(2)
O207 0.067(3) 0.062(3) 0.056(3) 0.023(2) 0.017(2) 0.009(2)
O208 0.043(2) 0.046(2) 0.048(2) -0.0053(18) 0.0172(17) 0.0050(18)
O209 0.076(3) 0.049(2) 0.0232(19) 0.0006(17) -0.0006(18) 0.003(2)
Cl30 0.0270(4) 0.0349(5) 0.0243(5) 0.0015(4) 0.0024(3) 0.0048(4)
O301 0.078(3) 0.0386(19) 0.076(3) 0.0181(18) 0.018(2) 0.0030(18)
O302 0.0330(17) 0.098(3) 0.0390(18) -0.0125(18) -0.0107(14) 0.0048(17)
O303 0.0551(19) 0.0522(19) 0.0307(16) -0.0040(14) 0.0194(14) 0.0069(15)
O304 0.0310(15) 0.0440(17) 0.0362(16) -0.0045(13) 0.0040(12) 0.0100(13)
Cl40 0.0684(8) 0.0495(7) 0.0557(8) -0.0006(6) -0.0001(6) 0.0017(6)
O404 0.067(3) 0.086(3) 0.078(3) 0.020(2) 0.003(2) 0.024(2)
O403 0.048(2) 0.088(3) 0.116(4) 0.021(3) -0.010(2) -0.011(2)
O402 0.098(3) 0.054(3) 0.132(4) -0.005(3) 0.035(3) -0.029(2)
O401 0.237(7) 0.160(6) 0.053(3) -0.014(3) 0.012(4) 0.089(5)
O500 0.0365(17) 0.060(2) 0.052(2) 0.0012(17) -0.0066(14) 0.0016(15)
C501 0.062(3) 0.061(3) 0.049(3) 0.001(3) 0.002(2) 0.012(3)
O600 0.047(2) 0.138(6) 0.034(3) -0.015(3) -0.004(2) 0.026(3)
C601 0.041(5) 0.121(7) 0.023(3) 0.008(4) 0.002(3) -0.012(3)
O605 0.047(2) 0.138(6) 0.034(3) -0.015(3) -0.004(2) 0.026(3)
C606 0.041(5) 0.121(7) 0.023(3) 0.008(4) 0.002(3) -0.012(3)

loop_
_atom_type_symbol
_atom_type_description
_atom_type_scat_dispersion_real
_atom_type_scat_dispersion_imag
_atom_type_scat_source
C C 0.0033 0.0016 'International Tables Vol C Tables 4.2.6.8 and 6.1.1.4'
H H 0.0000 0.0000 'International Tables Vol C Tables 4.2.6.8 and 6.1.1.4'
N N 0.0061 0.0033 'International Tables Vol C Tables 4.2.6.8 and 6.1.1.4'
O O 0.0106 0.0060 'International Tables Vol C Tables 4.2.6.8 and 6.1.1.4'
Cl Cl 0.1484 0.1585 'International Tables Vol C Tables 4.2.6.8 and 6.1.1.4'
Mn Mn 0.3368 0.7283 'International Tables Vol C Tables 4.2.6.8 and 6.1.1.4'
Fe Fe 0.3463 0.8444 'International Tables Vol C Tables 4.2.6.8 and 6.1.1.4'

loop_
_geom_angle_atom_site_label_1
_geom_angle_atom_site_label_2
_geom_angle_atom_site_label_3
_geom_angle
_geom_angle_site_symmetry_1
_geom_angle_site_symmetry_3
_geom_angle_publ_flag
O31 Fe1 O41 100.78(12) . . ?
O31 Fe1 O21 102.70(12) . . ?
O41 Fe1 O21 100.46(12) . . ?
O31 Fe1 N1 88.79(12) . . ?
O41 Fe1 N1 86.96(12) . . ?
O21 Fe1 N1 164.76(11) . . ?
O31 Fe1 N7 87.07(12) . . ?
O41 Fe1 N7 164.43(11) . . ?
O21 Fe1 N7 90.76(11) . . ?
N1 Fe1 N7 79.72(11) . . ?
O31 Fe1 N4 163.14(12) . . ?
O41 Fe1 N4 90.68(12) . . ?
O21 Fe1 N4 87.13(11) . . ?
N1 Fe1 N4 79.43(11) . . ?
N7 Fe1 N4 79.04(12) . . ?
N48 Mn1 N28 99.53(12) . . ?
N48 Mn1 N32 121.79(12) . . ?
N28 Mn1 N32 135.76(12) . . ?
N48 Mn1 N38 88.66(12) . . ?
N28 Mn1 N38 94.82(12) . . ?
N32 Mn1 N38 72.86(12) . . ?
N48 Mn1 N22 134.47(11) . . ?
N28 Mn1 N22 72.50(11) . . ?
N32 Mn1 N22 87.13(11) . . ?
N38 Mn1 N22 135.87(11) . . ?
N48 Mn1 N42 71.49(12) . . ?
N28 Mn1 N42 134.66(11) . . ?
N32 Mn1 N42 78.14(11) . . ?
N38 Mn1 N42 128.17(11) . . ?
N22 Mn1 N42 82.91(11) . . ?
C10 N1 C9 111.8(3) . . ?
C10 N1 C2 109.7(3) . . ?
C9 N1 C2 110.0(3) . . ?
C10 N1 Fe1 109.9(2) . . ?
C9 N1 Fe1 110.4(2) . . ?
C2 N1 Fe1 104.8(2) . . ?
C3 C2 N1 112.6(3) . . ?
N4 C3 C2 113.1(4) . . ?
C3 N4 C11 110.7(3) . . ?
C3 N4 C5 113.1(4) . . ?
C11 N4 C5 108.2(3) . . ?
C3 N4 Fe1 110.8(2) . . ?
C11 N4 Fe1 110.7(3) . . ?
C5 N4 Fe1 103.2(2) . . ?
C6 C5 N4 112.1(3) . . ?
C5 C6 N7 112.5(4) . . ?
C6 N7 C12 110.5(3) . . ?
C6 N7 C8 112.3(3) . . ?
C12 N7 C8 108.2(3) . . ?
C6 N7 Fe1 110.8(2) . . ?
C12 N7 Fe1 111.1(2) . . ?
C8 N7 Fe1 103.6(2) . . ?
C9 C8 N7 112.1(3) . . ?
C8 C9 N1 112.6(3) . . ?
N22 O21 Fe1 118.0(2) . . ?
C23 N22 O21 114.9(3) . . ?
C23 N22 Mn1 116.5(3) . . ?
O21 N22 Mn1 128.5(2) . . ?
N22 C23 C24 114.1(3) . . ?
N28 C24 N25 110.7(3) . . ?
N28 C24 C23 122.1(3) . . ?
N25 C24 C23 127.1(3) . . ?
C24 N25 C26 107.2(3) . . ?
C24 N25 C29 126.9(3) . . ?
C26 N25 C29 125.9(3) . . ?
C27 C26 N25 106.7(3) . . ?
C26 C27 N28 109.1(3) . . ?
C24 N28 C27 106.3(3) . . ?
C24 N28 Mn1 114.6(2) . . ?
C27 N28 Mn1 139.1(2) . . ?
N32 O31 Fe1 121.5(2) . . ?
C33 N32 O31 115.5(3) . . ?
C33 N32 Mn1 117.2(3) . . ?
O31 N32 Mn1 126.9(2) . . ?
N32 C33 C34 113.9(4) . . ?
N38 C34 N35 111.1(3) . . ?
N38 C34 C33 122.0(3) . . ?
N35 C34 C33 126.9(4) . . ?
C34 N35 C36 107.0(3) . . ?
C34 N35 C39 126.6(3) . . ?
C36 N35 C39 126.2(3) . . ?
C37 C36 N35 106.8(3) . . ?
C36 C37 N38 109.5(4) . . ?
C34 N38 C37 105.6(3) . . ?
C34 N38 Mn1 111.1(2) . . ?
C37 N38 Mn1 141.2(3) . . ?
N42 O41 Fe1 114.0(2) . . ?
C43 N42 O41 114.8(3) . . ?
C43 N42 Mn1 113.9(3) . . ?
O41 N42 Mn1 130.6(2) . . ?
N42 C43 C44 113.5(4) . . ?
N48 C44 N45 109.8(3) . . ?
N48 C44 C43 122.6(3) . . ?
N45 C44 C43 127.5(4) . . ?
C44 N45 C46 107.5(3) . . ?
C44 N45 C49 126.7(4) . . ?
C46 N45 C49 125.6(4) . . ?
C47 C46 N45 107.2(4) . . ?
C46 C47 N48 108.8(4) . . ?
C44 N48 C47 106.7(3) . . ?
C44 N48 Mn1 114.9(3) . . ?
C47 N48 Mn1 135.3(3) . . ?
O90 Fe2 O91 97.17(10) . . ?
O90 Fe2 O95 95.84(10) . . ?
O91 Fe2 O95 95.68(11) . . ?
O90 Fe2 N54 98.72(11) . . ?
O91 Fe2 N54 162.57(11) . . ?
O95 Fe2 N54 89.81(11) . . ?
O90 Fe2 N57 98.87(10) . . ?
O91 Fe2 N57 90.50(11) . . ?
O95 Fe2 N57 163.20(11) . . ?
N54 Fe2 N57 80.02(11) . . ?
O90 Fe2 N51 177.31(11) . . ?
O91 Fe2 N51 84.58(11) . . ?
O95 Fe2 N51 86.00(11) . . ?
N54 Fe2 N51 79.29(11) . . ?
N57 Fe2 N51 79.04(11) . . ?
O90 Fe3 O93 95.86(10) . . ?
O90 Fe3 O97 97.49(10) . . ?
O93 Fe3 O97 94.95(10) . . ?
O90 Fe3 N74 98.98(11) . . ?
O93 Fe3 N74 163.32(11) . . ?
O97 Fe3 N74 90.64(11) . . ?
O90 Fe3 N77 97.98(11) . . ?
O93 Fe3 N77 89.46(11) . . ?
O97 Fe3 N77 163.39(11) . . ?
N74 Fe3 N77 81.00(11) . . ?
O90 Fe3 N71 176.67(11) . . ?
O93 Fe3 N71 85.91(11) . . ?
O97 Fe3 N71 85.15(10) . . ?
N74 Fe3 N71 78.91(11) . . ?
N77 Fe3 N71 79.19(11) . . ?
C59 N51 C52 110.2(3) . . ?
C59 N51 C60 109.0(3) . . ?
C52 N51 C60 110.3(3) . . ?
C59 N51 Fe2 104.9(2) . . ?
C52 N51 Fe2 109.1(2) . . ?
C60 N51 Fe2 113.1(2) . . ?
N51 C52 C53 113.9(3) . . ?
N54 C53 C52 111.6(3) . . ?
C61 N54 C53 109.7(3) . . ?
C61 N54 C55 108.6(3) . . ?
C53 N54 C55 112.4(3) . . ?
C61 N54 Fe2 110.7(2) . . ?
C53 N54 Fe2 105.8(2) . . ?
C55 N54 Fe2 109.7(2) . . ?
C56 C55 N54 111.9(3) . . ?
C55 C56 N57 111.4(3) . . ?
C62 N57 C56 108.5(3) . . ?
C62 N57 C58 110.2(3) . . ?
C56 N57 C58 113.1(3) . . ?
C62 N57 Fe2 110.6(2) . . ?
C56 N57 Fe2 102.4(2) . . ?
C58 N57 Fe2 111.8(2) . . ?
C59 C58 N57 112.5(3) . . ?
N51 C59 C58 113.1(3) . . ?
C72 N71 C80 109.0(3) . . ?
C72 N71 C79 110.7(3) . . ?
C80 N71 C79 109.2(3) . . ?
C72 N71 Fe3 104.6(2) . . ?
C80 N71 Fe3 112.8(2) . . ?
C79 N71 Fe3 110.4(2) . . ?
N71 C72 C73 111.2(3) . . ?
N74 C73 C72 110.8(3) . . ?
C81 N74 C75 109.0(3) . . ?
C81 N74 C73 109.7(3) . . ?
C75 N74 C73 110.9(3) . . ?
C81 N74 Fe3 112.3(2) . . ?
C75 N74 Fe3 102.2(2) . . ?
C73 N74 Fe3 112.5(2) . . ?
N74 C75 C76 111.2(3) . . ?
N77 C76 C75 111.9(3) . . ?
C82 N77 C76 110.2(3) . . ?
C82 N77 C78 109.3(3) . . ?
C76 N77 C78 111.2(3) . . ?
C82 N77 Fe3 111.7(2) . . ?
C76 N77 Fe3 108.9(2) . . ?
C78 N77 Fe3 105.3(2) . . ?
N77 C78 C79 111.6(3) . . ?
N71 C79 C78 111.2(3) . . ?
Fe2 O90 Fe3 121.46(12) . . ?
C92 O91 Fe2 129.0(2) . . ?
O93 C92 O91 127.4(3) . . ?
C92 O93 Fe3 127.8(2) . . ?
C96 O95 Fe2 127.6(2) . . ?
O95 C96 O97 127.8(3) . . ?
C96 O97 Fe3 128.3(2) . . ?
O102 Cl10 O101 109.9(3) . . ?
O102 Cl10 O103 109.6(2) . . ?
O101 Cl10 O103 109.7(2) . . ?
O102 Cl10 O104 109.1(3) . . ?
O101 Cl10 O104 109.1(3) . . ?
O103 Cl10 O104 109.3(2) . . ?
O203 Cl20 O201 109.4(3) . . ?
O203 Cl20 O202 110.9(3) . . ?
O201 Cl20 O202 109.3(3) . . ?
O203 Cl20 O204 110.0(3) . . ?
O201 Cl20 O204 110.0(3) . . ?
O202 Cl20 O204 107.2(3) . . ?
O106 Cl15 O107 111.0(10) . . ?
O106 Cl15 O108 109.7(10) . . ?
O107 Cl15 O108 108.6(10) . . ?
O106 Cl15 O109 109.5(10) . . ?
O107 Cl15 O109 108.4(10) . . ?
O108 Cl15 O109 109.7(11) . . ?
O206 Cl25 O208 109.9(8) . . ?
O206 Cl25 O207 112.2(9) . . ?
O208 Cl25 O207 109.8(8) . . ?
O206 Cl25 O209 108.8(8) . . ?
O208 Cl25 O209 109.3(8) . . ?
O207 Cl25 O209 106.8(8) . . ?
O301 Cl30 O302 111.2(2) . . ?
O301 Cl30 O303 109.7(2) . . ?
O302 Cl30 O303 109.1(2) . . ?
O301 Cl30 O304 109.3(2) . . ?
O302 Cl30 O304 108.24(19) . . ?
O303 Cl30 O304 109.28(18) . . ?
O402 Cl40 O401 113.1(4) . . ?
O402 Cl40 O404 111.4(3) . . ?
O401 Cl40 O404 110.8(3) . . ?
O402 Cl40 O403 105.5(3) . . ?
O401 Cl40 O403 107.1(4) . . ?
O404 Cl40 O403 108.6(3) . . ?

loop_
_geom_bond_atom_site_label_1
_geom_bond_atom_site_label_2
_geom_bond_distance
_geom_bond_site_symmetry_2
_geom_bond_publ_flag
Fe1 O31 1.924(3) . ?
Fe1 O41 1.943(3) . ?
Fe1 O21 1.951(3) . ?
Fe1 N1 2.189(3) . ?
Fe1 N7 2.194(3) . ?
Fe1 N4 2.200(3) . ?
Mn1 N48 2.164(3) . ?
Mn1 N28 2.196(3) . ?
Mn1 N32 2.236(3) . ?
Mn1 N38 2.238(3) . ?
Mn1 N22 2.311(3) . ?
Mn1 N42 2.380(3) . ?
N1 C10 1.472(5) . ?
N1 C9 1.474(5) . ?
N1 C2 1.482(5) . ?
C2 C3 1.475(6) . ?
C3 N4 1.464(5) . ?
N4 C11 1.470(5) . ?
N4 C5 1.492(5) . ?
C5 C6 1.457(6) . ?
C6 N7 1.464(5) . ?
N7 C12 1.478(5) . ?
N7 C8 1.489(5) . ?
C8 C9 1.466(6) . ?
O21 N22 1.339(4) . ?
N22 C23 1.281(5) . ?
C23 C24 1.438(5) . ?
C24 N28 1.325(4) . ?
C24 N25 1.345(4) . ?
N25 C26 1.368(5) . ?
N25 C29 1.461(4) . ?
C26 C27 1.357(5) . ?
C27 N28 1.366(5) . ?
O31 N32 1.338(4) . ?
N32 C33 1.287(5) . ?
C33 C34 1.430(5) . ?
C34 N38 1.326(5) . ?
C34 N35 1.348(5) . ?
N35 C36 1.365(5) . ?
N35 C39 1.452(5) . ?
C36 C37 1.350(6) . ?
C37 N38 1.373(5) . ?
O41 N42 1.342(4) . ?
N42 C43 1.297(5) . ?
C43 C44 1.426(5) . ?
C44 N48 1.328(5) . ?
C44 N45 1.351(5) . ?
N45 C46 1.354(6) . ?
N45 C49 1.456(5) . ?
C46 C47 1.351(6) . ?
C47 N48 1.364(5) . ?
Fe2 O90 1.791(2) . ?
Fe2 O91 2.027(3) . ?
Fe2 O95 2.028(3) . ?
Fe2 N54 2.183(3) . ?
Fe2 N57 2.184(3) . ?
Fe2 N51 2.234(3) . ?
Fe3 O90 1.794(2) . ?
Fe3 O93 2.025(2) . ?
Fe3 O97 2.035(2) . ?
Fe3 N74 2.172(3) . ?
Fe3 N77 2.179(3) . ?
Fe3 N71 2.241(3) . ?
N51 C59 1.469(5) . ?
N51 C52 1.479(5) . ?
N51 C60 1.481(5) . ?
C52 C53 1.481(6) . ?
C53 N54 1.471(5) . ?
N54 C61 1.469(5) . ?
N54 C55 1.487(5) . ?
C55 C56 1.479(5) . ?
C56 N57 1.481(5) . ?
N57 C62 1.462(5) . ?
N57 C58 1.485(5) . ?
C58 C59 1.478(6) . ?
N71 C72 1.473(5) . ?
N71 C80 1.484(5) . ?
N71 C79 1.487(5) . ?
C72 C73 1.508(5) . ?
C73 N74 1.494(5) . ?
N74 C81 1.479(5) . ?
N74 C75 1.481(5) . ?
C75 C76 1.490(6) . ?
C76 N77 1.484(5) . ?
N77 C82 1.479(5) . ?
N77 C78 1.491(5) . ?
C78 C79 1.500(5) . ?
O91 C92 1.251(4) . ?
C92 O93 1.242(4) . ?
O95 C96 1.242(4) . ?
C96 O97 1.250(4) . ?
Cl10 O102 1.423(3) . ?
Cl10 O101 1.427(3) . ?
Cl10 O103 1.432(3) . ?
Cl10 O104 1.438(3) . ?
Cl20 O203 1.418(4) . ?
Cl20 O201 1.425(4) . ?
Cl20 O202 1.428(4) . ?
Cl20 O204 1.435(4) . ?
Cl15 O106 1.416(8) . ?
Cl15 O107 1.422(8) . ?
Cl15 O108 1.430(8) . ?
Cl15 O109 1.435(7) . ?
Cl25 O206 1.414(7) . ?
Cl25 O208 1.428(7) . ?
Cl25 O207 1.430(7) . ?
Cl25 O209 1.438(7) . ?
Cl30 O301 1.413(3) . ?
Cl30 O302 1.424(3) . ?
Cl30 O303 1.429(3) . ?
Cl30 O304 1.430(3) . ?
Cl40 O402 1.383(4) . ?
Cl40 O401 1.392(5) . ?
Cl40 O404 1.415(4) . ?
Cl40 O403 1.475(4) . ?
O500 C501 1.390(6) . ?
O600 C601 1.382(8) . ?
O605 C606 1.382(12) . ?
